data_7247995
loop_
_publ_author_name
'Takahara, Kazuma'
'Horino, Yuki'
'Wada, Koki'
'Sakata, Hiromu'
'Tomita, Daichi'
'Sunatsuki, Yukinari'
'Isobe, Hiroshi'
'Kojima, Masaaki'
'Suzuki, Takayoshi'

_publ_section_title
;
 The effect of solvent molecules on crystallisation of heterotrinuclear
 MII--TbIII--MII complexes with tripodal nonadentate ligands
;
_journal_issue 7
_journal_name_full CrystEngComm
_journal_page_first 1004
_journal_page_last 1014
_journal_paper_doi 10.1039/D3CE01192E
_journal_volume 26
_journal_year 2024
_chemical_absolute_configuration 'CHOOSE rm ad rmad syn or unk'
_chemical_formula_moiety 'C62 H64 Cl12 N7 O15 Tb Zn2'
_chemical_formula_sum 'C62 H64 Cl12 N7 O15 Tb Zn2'
_chemical_formula_weight 1862.35
_space_group_crystal_system monoclinic
_space_group_IT_number 4
_space_group_name_Hall 'P 2yb'
_space_group_name_H-M_alt 'P 1 21 1'
_atom_sites_solution_hydrogens geom
_atom_sites_solution_primary direct
_atom_sites_solution_secondary difmap
_audit_update_record
;
2023-10-25 deposited with the CCDC.	2024-01-10 downloaded from the CCDC.
;
_cell_angle_alpha 90.0000
_cell_angle_beta 98.0231(16)
_cell_angle_gamma 90.0000
_cell_formula_units_Z 2
_cell_length_a 12.0645(6)
_cell_length_b 18.5409(11)
_cell_length_c 16.4406(8)
_cell_measurement_reflns_used 27822
_cell_measurement_temperature 192
_cell_measurement_theta_max 27.61
_cell_measurement_theta_min 3.03
_cell_volume 3641.5(3)
_computing_cell_refinement 'RAPID AUTO'
_computing_data_collection 'RAPID AUTO (Rigaku, ????)'
_computing_data_reduction 'RAPID AUTO'
_computing_molecular_graphics 'CrystalStructure 4.3'
_computing_publication_material 'CrystalStructure 4.3 (Rigaku, 2018)'
_computing_structure_refinement 'SHELXL Version 2014/7 (Sheldrick, 2008)'
_computing_structure_solution 'SIR2011 (Burla, et al., 2012)'
_diffrn_ambient_temperature 192
_diffrn_detector_area_resol_mean 10.000
_diffrn_measured_fraction_theta_full 0.998
_diffrn_measured_fraction_theta_max 0.993
_diffrn_measurement_device_type 'Rigaku R-AXIS RAPID'
_diffrn_measurement_method \w
_diffrn_radiation_type 'Mo K\a'
_diffrn_radiation_wavelength 0.71075
_diffrn_reflns_av_R_equivalents 0.0423
_diffrn_reflns_av_unetI/netI 0.0694
_diffrn_reflns_Laue_measured_fraction_full 0.998
_diffrn_reflns_Laue_measured_fraction_max 0.993
_diffrn_reflns_limit_h_max 15
_diffrn_reflns_limit_h_min -15
_diffrn_reflns_limit_k_max 24
_diffrn_reflns_limit_k_min -24
_diffrn_reflns_limit_l_max 20
_diffrn_reflns_limit_l_min -21
_diffrn_reflns_number 36037
_diffrn_reflns_point_group_measured_fraction_full 0.995
_diffrn_reflns_point_group_measured_fraction_max 0.986
_diffrn_reflns_theta_full 25.242
_diffrn_reflns_theta_max 27.483
_diffrn_reflns_theta_min 3.031
_diffrn_standards_number 0
_exptl_absorpt_coefficient_mu 2.119
_exptl_absorpt_correction_T_max 0.530
_exptl_absorpt_correction_T_min 0.303
_exptl_absorpt_correction_type numerical
_exptl_absorpt_process_details 'NUMABS (Rigaku, 1999)'
_exptl_crystal_colour yellow
_exptl_crystal_density_diffrn 1.698
_exptl_crystal_density_method 'not measured'
_exptl_crystal_description block
_exptl_crystal_F_000 1868.00
_exptl_crystal_size_max 0.400
_exptl_crystal_size_mid 0.400
_exptl_crystal_size_min 0.300
_refine_diff_density_max 1.36
_refine_diff_density_min -1.48
_refine_ls_abs_structure_details
;
 Flack x determined using 4631 quotients [(I+)-(I-)]/[(I+)+(I-)]
 (Parsons, Flack and Wagner, Acta Cryst. B69 (2013) 249-259).
;
_refine_ls_abs_structure_Flack -0.006(4)
_refine_ls_extinction_method none
_refine_ls_goodness_of_fit_ref 1.129
_refine_ls_hydrogen_treatment constr
_refine_ls_number_parameters 900
_refine_ls_number_reflns 16472
_refine_ls_number_restraints 1
_refine_ls_R_factor_all 0.0846
_refine_ls_R_factor_gt 0.0450
_refine_ls_shift/su_max 0.000
_refine_ls_structure_factor_coef Fsqd
_refine_ls_weighting_details 'w = 1/[\s^2^(Fo^2^)+(0.0542P)^2^+7.6241P] where P=(Fo^2^+2Fc^2^)/3'
_refine_ls_weighting_scheme calc
_refine_ls_wR_factor_gt 0.0999
_refine_ls_wR_factor_ref 0.1441
_reflns_Friedel_coverage 0.924
_reflns_Friedel_fraction_full 0.992
_reflns_Friedel_fraction_max 0.977
_reflns_number_gt 12564
_reflns_number_total 16472
_reflns_threshold_expression F^2^>2.0\s(F^2^)
_cod_data_source_file d3ce01192e2.cif
_cod_data_source_block 170715_off
_cod_depositor_comments 'Adding full bibliography for 7247989--7247998.cif.'
_cod_database_code 7247995

loop_
_space_group_symop_id
_space_group_symop_operation_xyz
1 +X,+Y,+Z
2 -X,1/2+Y,-Z

loop_
_atom_site_label
_atom_site_type_symbol
_atom_site_fract_x
_atom_site_fract_y
_atom_site_fract_z
_atom_site_U_iso_or_equiv
_atom_site_adp_type
_atom_site_occupancy
_atom_site_site_symmetry_order
_atom_site_calc_flag
_atom_site_refinement_flags_posn
_atom_site_refinement_flags_adp
_atom_site_refinement_flags_occupancy
_atom_site_disorder_assembly
_atom_site_disorder_group
Tb1 Tb 0.52084(4) 0.75097(3) 0.22900(3) 0.03241(13) Uani 1 1 d . . . . .
Zn1 Zn 0.59519(11) 0.78978(7) 0.42719(7) 0.0338(3) Uani 1 1 d . . . . .
Zn2 Zn 0.44747(11) 0.70516(7) 0.03300(7) 0.0336(3) Uani 1 1 d . . . . .
Cl2 Cl 1.1020(7) 0.5585(11) 0.5931(7) 0.305(10) Uani 1 1 d . . . . .
Cl3 Cl 0.9504(7) 0.4839(5) 0.6681(6) 0.191(5) Uani 1 1 d . . . . .
Cl4 Cl 0.8745(6) 0.5811(4) 0.5396(4) 0.141(3) Uani 1 1 d . . . . .
Cl5 Cl 0.8499(6) 0.3821(3) 0.4802(3) 0.1119(19) Uani 1 1 d . . . . .
Cl6 Cl 0.7488(4) 0.3398(3) 0.3184(3) 0.0867(13) Uani 1 1 d . . . . .
Cl7 Cl 0.7531(3) 0.2428(3) 0.4532(2) 0.0775(12) Uani 1 1 d . . . . .
Cl8 Cl 1.0679(5) 0.4624(4) 0.1606(4) 0.117(2) Uani 1 1 d . . . . .
Cl9 Cl 0.9730(5) 0.4789(3) 0.3065(4) 0.112(2) Uani 1 1 d . . . . .
Cl10 Cl 0.8321(4) 0.4448(3) 0.1546(4) 0.1051(17) Uani 1 1 d . . . . .
Cl11 Cl 1.0414(4) 0.6094(3) -0.0057(3) 0.1019(17) Uani 1 1 d . . . . .
Cl12 Cl 0.9297(5) 0.5001(3) -0.1080(5) 0.137(3) Uani 1 1 d . . . . .
Cl13 Cl 0.8135(4) 0.6281(3) -0.0771(4) 0.112(2) Uani 1 1 d . . . . .
O1 O 0.4397(6) 0.8915(4) 0.1759(4) 0.0360(17) Uani 1 1 d . . . . .
O2 O 0.5197(6) 0.8482(4) 0.3233(4) 0.0307(16) Uani 1 1 d . . . . .
O3 O 0.7381(6) 0.7013(4) 0.1955(4) 0.0375(17) Uani 1 1 d . . . . .
O4 O 0.6811(5) 0.7574(5) 0.3299(4) 0.0307(14) Uani 1 1 d . . . . .
O5 O 0.3534(7) 0.6409(4) 0.2524(5) 0.0403(18) Uani 1 1 d . . . . .
O6 O 0.4854(6) 0.7137(4) 0.3629(4) 0.0326(16) Uani 1 1 d . . . . .
O7 O 0.6761(7) 0.8626(4) 0.2022(5) 0.0411(19) Uani 1 1 d . . . . .
O8 O 0.5648(5) 0.7770(4) 0.0964(4) 0.0315(16) Uani 1 1 d . . . . .
O9 O 0.3000(5) 0.7914(4) 0.2625(4) 0.0338(16) Uani 1 1 d . . . . .
O10 O 0.3638(5) 0.7521(5) 0.1239(4) 0.0321(14) Uani 1 1 d . . . . .
O11 O 0.6051(7) 0.6087(4) 0.2876(4) 0.0388(18) Uani 1 1 d . . . . .
O12 O 0.5125(6) 0.6481(4) 0.1408(4) 0.0299(15) Uani 1 1 d . . . . .
O13 O 1.041(2) 0.6729(13) 0.7665(13) 0.163(8) Uani 1 1 d . . . . .
O14 O 0.9920(15) 0.7654(11) 0.8047(11) 0.138(6) Uani 1 1 d . . . . .
O15 O 0.9769(11) 0.7589(13) 0.6793(8) 0.133(6) Uani 1 1 d . . . . .
N1 N 0.5306(8) 0.8721(6) 0.4975(6) 0.044(2) Uani 1 1 d . . . . .
N2 N 0.7557(8) 0.8156(5) 0.4881(5) 0.043(2) Uani 1 1 d . . . . .
N3 N 0.5847(8) 0.7231(5) 0.5328(5) 0.040(2) Uani 1 1 d . . . . .
N4 N 0.5469(8) 0.7142(5) -0.0637(5) 0.039(2) Uani 1 1 d . . . . .
N5 N 0.3137(7) 0.7448(7) -0.0503(5) 0.039(2) Uani 1 1 d . . . . .
N6 N 0.3993(8) 0.6025(6) -0.0164(6) 0.041(2) Uani 1 1 d . . . . .
N7 N 0.9864(18) 0.7304(8) 0.7416(11) 0.097(6) Uani 1 1 d . . . . .
C1 C 0.7033(13) 0.8449(10) 0.7074(8) 0.067(4) Uani 1 1 d . . . . .
H1A H 0.6386 0.8423 0.7373 0.080 Uiso 1 1 calc R U . . .
H1B H 0.7335 0.8940 0.7108 0.080 Uiso 1 1 calc R U . . .
H1C H 0.7610 0.8111 0.7317 0.080 Uiso 1 1 calc R U . . .
C2 C 0.6665(12) 0.8249(8) 0.6164(7) 0.049(3) Uani 1 1 d . . . . .
C3 C 0.5549(11) 0.8630(8) 0.5883(7) 0.052(3) Uani 1 1 d . . . . .
H3A H 0.4936 0.8349 0.6072 0.062 Uiso 1 1 calc R U . . .
H3B H 0.5561 0.9111 0.6145 0.062 Uiso 1 1 calc R U . . .
C4 C 0.4848(9) 0.9302(6) 0.4718(7) 0.041(3) Uani 1 1 d . . . . .
H4 H 0.4731 0.9647 0.5125 0.050 Uiso 1 1 calc R U . . .
C5 C 0.4476(8) 0.9508(6) 0.3871(7) 0.037(3) Uani 1 1 d . . . . .
C6 C 0.3890(11) 1.0174(6) 0.3747(7) 0.047(3) Uani 1 1 d . . . . .
H6 H 0.3797 1.0462 0.4211 0.056 Uiso 1 1 calc R U . . .
C7 C 0.3462(11) 1.0410(6) 0.2990(8) 0.050(3) Uani 1 1 d . . . . .
H7 H 0.3055 1.0849 0.2925 0.060 Uiso 1 1 calc R U . . .
C8 C 0.3628(9) 0.9995(6) 0.2294(7) 0.040(3) Uani 1 1 d . . . . .
H8 H 0.3336 1.0155 0.1758 0.048 Uiso 1 1 calc R U . . .
C9 C 0.4207(9) 0.9367(6) 0.2400(7) 0.037(2) Uani 1 1 d . . . . .
C10 C 0.3974(10) 0.9149(8) 0.0943(7) 0.047(3) Uani 1 1 d . . . . .
H10A H 0.4340 0.9602 0.0825 0.057 Uiso 1 1 calc R U . . .
H10B H 0.3164 0.9226 0.0900 0.057 Uiso 1 1 calc R U . . .
H10C H 0.4129 0.8780 0.0548 0.057 Uiso 1 1 calc R U . . .
C11 C 0.4658(9) 0.9106(5) 0.3179(7) 0.034(2) Uani 1 1 d . . . . .
C12 C 0.7561(11) 0.8535(8) 0.5668(7) 0.054(3) Uani 1 1 d . . . . .
H12A H 0.7432 0.9056 0.5560 0.065 Uiso 1 1 calc R U . . .
H12B H 0.8308 0.8481 0.5999 0.065 Uiso 1 1 calc R U . . .
C13 C 0.8476(9) 0.7865(7) 0.4740(8) 0.047(3) Uani 1 1 d . . . . .
H13 H 0.9094 0.7908 0.5163 0.056 Uiso 1 1 calc R U . . .
C14 C 0.8682(8) 0.7477(8) 0.4011(6) 0.038(2) Uani 1 1 d . . . . .
C15 C 0.9751(10) 0.7197(8) 0.4005(8) 0.051(3) Uani 1 1 d . . . . .
H15 H 1.0294 0.7251 0.4478 0.061 Uiso 1 1 calc R U . . .
C16 C 1.0031(10) 0.6853(8) 0.3348(9) 0.053(3) Uani 1 1 d . . . . .
H16 H 1.0759 0.6653 0.3370 0.064 Uiso 1 1 calc R U . . .
C17 C 0.9264(10) 0.6782(7) 0.2624(8) 0.044(3) Uani 1 1 d . . . . .
H17 H 0.9476 0.6553 0.2153 0.053 Uiso 1 1 calc R U . . .
C18 C 0.8227(8) 0.7046(6) 0.2615(6) 0.034(2) Uani 1 1 d . . . . .
C19 C 0.7629(10) 0.6640(7) 0.1242(7) 0.044(3) Uani 1 1 d . . . . .
H19A H 0.7812 0.6136 0.1383 0.053 Uiso 1 1 calc R U . . .
H19B H 0.8268 0.6870 0.1039 0.053 Uiso 1 1 calc R U . . .
H19C H 0.6976 0.6657 0.0815 0.053 Uiso 1 1 calc R U . . .
C20 C 0.7850(7) 0.7380(6) 0.3310(6) 0.031(2) Uani 1 1 d . . . . .
C21 C 0.6524(11) 0.7446(9) 0.6089(6) 0.051(3) Uani 1 1 d . . . . .
H21A H 0.7271 0.7219 0.6121 0.061 Uiso 1 1 calc R U . . .
H21B H 0.6168 0.7267 0.6558 0.061 Uiso 1 1 calc R U . . .
C22 C 0.5070(10) 0.6756(7) 0.5384(7) 0.045(3) Uani 1 1 d . . . . .
H22 H 0.5008 0.6594 0.5924 0.054 Uiso 1 1 calc R U . . .
C23 C 0.4298(10) 0.6445(6) 0.4743(7) 0.040(3) Uani 1 1 d . . . . .
C24 C 0.3567(12) 0.5918(8) 0.4981(9) 0.057(4) Uani 1 1 d . . . . .
H24 H 0.3600 0.5795 0.5545 0.069 Uiso 1 1 calc R U . . .
C25 C 0.2815(12) 0.5583(7) 0.4412(9) 0.054(3) Uani 1 1 d . . . . .
H25 H 0.2309 0.5244 0.4588 0.064 Uiso 1 1 calc R U . . .
C26 C 0.2767(11) 0.5727(7) 0.3571(9) 0.050(3) Uani 1 1 d . . . . .
H26 H 0.2249 0.5480 0.3179 0.060 Uiso 1 1 calc R U . . .
C27 C 0.3485(10) 0.6234(7) 0.3322(7) 0.042(3) Uani 1 1 d . . . . .
C28 C 0.2755(10) 0.6069(7) 0.1917(8) 0.047(3) Uani 1 1 d . . . . .
H28A H 0.1993 0.6207 0.1996 0.056 Uiso 1 1 calc R U . . .
H28B H 0.2836 0.5544 0.1967 0.056 Uiso 1 1 calc R U . . .
H28C H 0.2897 0.6221 0.1371 0.056 Uiso 1 1 calc R U . . .
C29 C 0.4246(9) 0.6631(6) 0.3906(7) 0.033(2) Uani 1 1 d . . . . .
C30 C 0.3493(14) 0.6430(10) -0.2451(8) 0.068(4) Uani 1 1 d . . . . .
H30A H 0.3694 0.6831 -0.2789 0.081 Uiso 1 1 calc R U . . .
H30B H 0.2685 0.6342 -0.2568 0.081 Uiso 1 1 calc R U . . .
H30C H 0.3897 0.5995 -0.2579 0.081 Uiso 1 1 calc R U . . .
C31 C 0.3809(11) 0.6619(7) -0.1536(7) 0.044(3) Uani 1 1 d . . . . .
C32 C 0.5091(11) 0.6695(7) -0.1369(7) 0.049(3) Uani 1 1 d . . . . .
H32A H 0.5430 0.6209 -0.1289 0.059 Uiso 1 1 calc R U . . .
H32B H 0.5359 0.6915 -0.1854 0.059 Uiso 1 1 calc R U . . .
C33 C 0.6224(9) 0.7614(7) -0.0715(5) 0.036(2) Uani 1 1 d . . . . .
H33 H 0.6482 0.7633 -0.1234 0.043 Uiso 1 1 calc R U . . .
C34 C 0.6722(8) 0.8116(6) -0.0107(6) 0.034(2) Uani 1 1 d . . . . .
C35 C 0.7538(9) 0.8584(7) -0.0349(7) 0.044(3) Uani 1 1 d . . . . .
H35 H 0.7718 0.8556 -0.0893 0.053 Uiso 1 1 calc R U . . .
C36 C 0.8068(9) 0.9074(7) 0.0182(7) 0.041(3) Uani 1 1 d . . . . .
H36 H 0.8602 0.9394 0.0005 0.050 Uiso 1 1 calc R U . . .
C37 C 0.7833(9) 0.9110(6) 0.0985(7) 0.040(3) Uani 1 1 d . . . . .
H37 H 0.8226 0.9443 0.1360 0.049 Uiso 1 1 calc R U . . .
C38 C 0.7044(8) 0.8672(6) 0.1239(7) 0.032(2) Uani 1 1 d . . . . .
C39 C 0.7405(10) 0.9076(7) 0.2629(7) 0.046(3) Uani 1 1 d . . . . .
H39A H 0.7248 0.9585 0.2495 0.055 Uiso 1 1 calc R U . . .
H39B H 0.8204 0.8981 0.2631 0.055 Uiso 1 1 calc R U . . .
H39C H 0.7199 0.8969 0.3172 0.055 Uiso 1 1 calc R U . . .
C40 C 0.6430(8) 0.8168(6) 0.0696(7) 0.032(2) Uani 1 1 d . . . . .
C41 C 0.3226(11) 0.7335(8) -0.1385(6) 0.056(4) Uani 1 1 d . . . . .
H41A H 0.3652 0.7739 -0.1584 0.067 Uiso 1 1 calc R U . . .
H41B H 0.2466 0.7338 -0.1703 0.067 Uiso 1 1 calc R U . . .
C42 C 0.2172(9) 0.7632(6) -0.0338(6) 0.041(3) Uani 1 1 d . . . . .
H42 H 0.1598 0.7683 -0.0792 0.049 Uiso 1 1 calc R U . . .
C43 C 0.1860(9) 0.7772(6) 0.0468(7) 0.039(3) Uani 1 1 d . . . . .
C44 C 0.0749(10) 0.7975(7) 0.0491(8) 0.050(3) Uani 1 1 d . . . . .
H44 H 0.0248 0.8009 -0.0008 0.060 Uiso 1 1 calc R U . . .
C45 C 0.0370(11) 0.8127(7) 0.1222(8) 0.051(3) Uani 1 1 d . . . . .
H45 H -0.0398 0.8235 0.1232 0.061 Uiso 1 1 calc R U . . .
C46 C 0.1121(10) 0.8121(7) 0.1951(8) 0.047(3) Uani 1 1 d . . . . .
H46 H 0.0872 0.8243 0.2456 0.057 Uiso 1 1 calc R U . . .
C47 C 0.2218(8) 0.7937(6) 0.1933(6) 0.032(2) Uani 1 1 d . . . . .
C48 C 0.2677(9) 0.8097(7) 0.3387(7) 0.039(3) Uani 1 1 d . . . . .
H48A H 0.2067 0.7780 0.3500 0.046 Uiso 1 1 calc R U . . .
H48B H 0.2423 0.8599 0.3373 0.046 Uiso 1 1 calc R U . . .
H48C H 0.3317 0.8039 0.3820 0.046 Uiso 1 1 calc R U . . .
C49 C 0.2606(8) 0.7726(5) 0.1210(7) 0.032(2) Uani 1 1 d . . . . .
C50 C 0.3398(11) 0.6019(8) -0.1002(7) 0.052(3) Uani 1 1 d . . . . .
H50A H 0.2587 0.6083 -0.0984 0.063 Uiso 1 1 calc R U . . .
H50B H 0.3506 0.5545 -0.1256 0.063 Uiso 1 1 calc R U . . .
C51 C 0.4265(10) 0.5403(7) 0.0146(8) 0.044(3) Uani 1 1 d . . . . .
H51 H 0.4077 0.4998 -0.0200 0.053 Uiso 1 1 calc R U . . .
C52 C 0.4825(9) 0.5250(6) 0.0963(7) 0.037(2) Uani 1 1 d . . . . .
C53 C 0.4958(10) 0.4518(6) 0.1173(9) 0.049(3) Uani 1 1 d . . . . .
H53 H 0.4705 0.4163 0.0773 0.059 Uiso 1 1 calc R U . . .
C54 C 0.5441(11) 0.4301(7) 0.1936(9) 0.054(3) Uani 1 1 d . . . . .
H54 H 0.5514 0.3802 0.2062 0.064 Uiso 1 1 calc R U . . .
C55 C 0.5833(11) 0.4823(6) 0.2538(8) 0.047(3) Uani 1 1 d . . . . .
H55 H 0.6175 0.4682 0.3069 0.056 Uiso 1 1 calc R U . . .
C56 C 0.5704(9) 0.5540(6) 0.2330(7) 0.034(2) Uani 1 1 d . . . . .
C57 C 0.6602(11) 0.5885(7) 0.3660(7) 0.045(3) Uani 1 1 d . . . . .
H57A H 0.7239 0.5572 0.3595 0.054 Uiso 1 1 calc R U . . .
H57B H 0.6078 0.5625 0.3959 0.054 Uiso 1 1 calc R U . . .
H57C H 0.6871 0.6317 0.3968 0.054 Uiso 1 1 calc R U . . .
C58 C 0.5228(9) 0.5783(6) 0.1545(7) 0.038(3) Uani 1 1 d . . . . .
C59 C 0.9746(15) 0.5622(12) 0.6208(10) 0.086(5) Uani 1 1 d . . . . .
H59 H 0.9742 0.6020 0.6618 0.103 Uiso 1 1 calc R U . . .
C60 C 0.8240(11) 0.3114(8) 0.4091(8) 0.059(4) Uani 1 1 d . . . . .
H60 H 0.8975 0.2920 0.3973 0.071 Uiso 1 1 calc R U . . .
C61 C 0.9605(12) 0.4327(8) 0.2123(9) 0.060(4) Uani 1 1 d . . . . .
H61 H 0.9713 0.3800 0.2238 0.073 Uiso 1 1 calc R U . . .
C62 C 0.9438(14) 0.5924(10) -0.0916(11) 0.075(5) Uani 1 1 d . . . . .
H62 H 0.9692 0.6155 -0.1408 0.090 Uiso 1 1 calc R U . . .

loop_
_atom_site_aniso_label
_atom_site_aniso_U_11
_atom_site_aniso_U_22
_atom_site_aniso_U_33
_atom_site_aniso_U_23
_atom_site_aniso_U_13
_atom_site_aniso_U_12
Tb1 0.0346(2) 0.0351(2) 0.0271(2) -0.0022(2) 0.00261(16) 0.0009(2)
Zn1 0.0353(7) 0.0376(7) 0.0279(6) -0.0015(5) 0.0025(5) 0.0058(6)
Zn2 0.0349(7) 0.0377(7) 0.0281(6) -0.0034(5) 0.0036(5) -0.0027(5)
Cl2 0.080(5) 0.60(3) 0.243(12) 0.075(16) 0.046(6) -0.066(10)
Cl3 0.125(6) 0.196(9) 0.240(10) 0.132(8) -0.022(6) -0.029(6)
Cl4 0.142(5) 0.134(5) 0.129(5) 0.048(4) -0.041(4) -0.030(4)
Cl5 0.175(6) 0.092(4) 0.071(3) -0.017(3) 0.026(3) -0.041(4)
Cl6 0.101(3) 0.090(3) 0.063(2) 0.025(2) -0.010(2) 0.002(3)
Cl7 0.081(2) 0.090(3) 0.0582(19) 0.020(2) -0.0016(17) -0.028(2)
Cl8 0.089(4) 0.171(6) 0.101(4) -0.006(4) 0.050(3) -0.028(4)
Cl9 0.132(5) 0.105(4) 0.109(4) -0.040(3) 0.056(4) -0.032(3)
Cl10 0.074(3) 0.112(4) 0.129(4) 0.024(4) 0.010(3) 0.005(3)
Cl11 0.093(3) 0.086(3) 0.113(4) -0.004(3) -0.032(3) -0.021(3)
Cl12 0.085(4) 0.101(4) 0.204(7) -0.077(4) -0.052(4) 0.039(3)
Cl13 0.074(3) 0.130(5) 0.129(4) -0.061(4) -0.001(3) 0.039(3)
O1 0.039(4) 0.037(4) 0.030(4) 0.004(3) -0.003(3) 0.007(3)
O2 0.032(4) 0.033(4) 0.027(4) -0.003(3) 0.004(3) 0.006(3)
O3 0.033(4) 0.047(5) 0.034(4) -0.003(4) 0.007(3) 0.005(4)
O4 0.027(3) 0.038(4) 0.026(3) -0.006(4) 0.001(2) -0.004(4)
O5 0.044(5) 0.043(5) 0.035(4) 0.001(3) 0.007(4) 0.000(4)
O6 0.035(4) 0.033(4) 0.031(4) 0.007(3) 0.009(3) -0.002(3)
O7 0.045(5) 0.044(5) 0.037(4) -0.006(4) 0.015(4) -0.002(4)
O8 0.024(3) 0.038(4) 0.035(4) -0.003(3) 0.012(3) -0.007(3)
O9 0.020(3) 0.053(5) 0.030(4) -0.005(3) 0.009(3) 0.006(3)
O10 0.027(3) 0.044(4) 0.026(3) -0.001(4) 0.005(2) 0.011(4)
O11 0.048(5) 0.036(4) 0.031(4) -0.001(3) 0.004(4) 0.003(4)
O12 0.026(3) 0.032(4) 0.033(4) -0.004(3) 0.008(3) 0.005(3)
O13 0.18(2) 0.153(19) 0.149(17) 0.020(14) 0.005(14) 0.007(16)
O14 0.148(14) 0.123(16) 0.128(13) 0.000(13) -0.034(11) -0.007(12)
O15 0.089(9) 0.219(19) 0.087(9) 0.069(13) -0.001(7) 0.006(13)
N1 0.043(5) 0.053(6) 0.034(5) -0.006(5) -0.003(4) 0.017(5)
N2 0.046(5) 0.047(6) 0.032(5) -0.006(4) -0.007(4) -0.011(5)
N3 0.044(5) 0.042(5) 0.033(5) 0.003(4) -0.001(4) 0.010(4)
N4 0.052(6) 0.040(5) 0.026(4) -0.008(4) 0.012(4) -0.006(5)
N5 0.035(4) 0.053(6) 0.029(4) -0.005(5) 0.000(3) -0.005(5)
N6 0.038(5) 0.049(6) 0.038(5) -0.007(4) 0.010(4) -0.010(4)
N7 0.172(18) 0.045(8) 0.070(9) 0.002(7) 0.008(11) 0.012(9)
C1 0.070(10) 0.089(11) 0.039(7) -0.008(7) 0.001(7) 0.018(9)
C2 0.057(8) 0.064(8) 0.023(5) -0.007(5) 0.000(5) 0.007(7)
C3 0.058(8) 0.064(8) 0.031(6) -0.013(6) 0.001(6) 0.011(7)
C4 0.035(6) 0.038(6) 0.047(6) -0.016(5) -0.006(5) 0.023(5)
C5 0.022(5) 0.046(6) 0.044(6) 0.000(5) 0.000(4) 0.009(5)
C6 0.055(7) 0.038(6) 0.045(6) -0.017(5) -0.005(6) 0.012(6)
C7 0.056(8) 0.028(6) 0.064(8) -0.008(6) 0.000(6) 0.011(5)
C8 0.034(6) 0.034(6) 0.049(6) -0.005(5) -0.004(5) 0.005(5)
C9 0.033(6) 0.034(6) 0.043(6) -0.003(5) 0.000(5) -0.008(5)
C10 0.042(7) 0.058(8) 0.041(6) 0.013(6) 0.001(5) 0.005(6)
C11 0.033(5) 0.025(5) 0.040(6) 0.000(4) -0.003(5) -0.003(4)
C12 0.060(8) 0.062(8) 0.040(6) -0.017(6) 0.000(6) 0.002(7)
C13 0.023(5) 0.063(8) 0.055(7) -0.006(6) 0.006(5) 0.001(5)
C14 0.028(4) 0.045(6) 0.041(5) -0.003(6) -0.001(4) -0.001(6)
C15 0.030(6) 0.065(8) 0.056(7) -0.004(7) -0.001(5) 0.007(6)
C16 0.025(6) 0.064(9) 0.070(9) -0.009(7) 0.002(6) 0.005(6)
C17 0.037(6) 0.043(7) 0.054(7) -0.007(6) 0.009(5) 0.001(5)
C18 0.025(5) 0.037(6) 0.039(6) 0.002(5) 0.000(4) 0.008(5)
C19 0.041(7) 0.054(7) 0.037(6) -0.016(6) 0.006(5) 0.014(6)
C20 0.013(4) 0.042(7) 0.041(5) 0.003(5) 0.014(4) 0.000(4)
C21 0.062(7) 0.063(9) 0.028(5) 0.007(6) 0.009(5) 0.012(8)
C22 0.049(7) 0.053(7) 0.034(6) 0.003(5) 0.008(5) 0.013(6)
C23 0.043(6) 0.037(6) 0.043(6) 0.008(5) 0.019(5) 0.009(5)
C24 0.065(9) 0.058(8) 0.054(8) 0.017(7) 0.027(7) -0.002(7)
C25 0.056(8) 0.046(7) 0.064(8) 0.009(6) 0.025(7) -0.007(6)
C26 0.043(7) 0.042(7) 0.068(9) -0.006(6) 0.020(6) -0.012(5)
C27 0.044(7) 0.040(6) 0.045(7) 0.000(5) 0.021(5) 0.004(5)
C28 0.037(6) 0.039(7) 0.063(8) -0.009(6) 0.000(6) -0.017(5)
C29 0.034(5) 0.029(5) 0.039(6) 0.002(4) 0.014(5) 0.008(4)
C30 0.068(10) 0.094(12) 0.040(7) -0.018(8) 0.003(7) -0.008(9)
C31 0.051(7) 0.048(7) 0.031(6) -0.008(5) 0.004(5) -0.002(6)
C32 0.065(8) 0.058(8) 0.027(5) -0.016(5) 0.014(5) -0.012(7)
C33 0.046(6) 0.046(7) 0.020(4) 0.005(5) 0.017(4) 0.007(5)
C34 0.024(5) 0.043(6) 0.035(5) 0.002(5) 0.005(4) 0.005(4)
C35 0.037(6) 0.057(7) 0.039(6) 0.009(5) 0.008(5) -0.002(6)
C36 0.025(5) 0.059(7) 0.042(6) 0.009(6) 0.011(5) -0.008(5)
C37 0.027(5) 0.039(6) 0.053(7) -0.005(5) -0.001(5) -0.005(5)
C38 0.018(4) 0.038(6) 0.039(6) 0.008(5) 0.003(4) 0.005(4)
C39 0.047(7) 0.041(7) 0.045(7) -0.010(5) -0.003(5) -0.014(5)
C40 0.021(4) 0.029(5) 0.044(6) 0.009(5) 0.003(4) 0.006(4)
C41 0.049(7) 0.092(12) 0.027(5) 0.000(6) 0.005(5) -0.001(7)
C42 0.043(6) 0.040(7) 0.036(5) 0.004(5) -0.003(4) -0.001(5)
C43 0.037(6) 0.039(6) 0.042(6) -0.001(5) 0.006(5) -0.003(5)
C44 0.037(6) 0.052(7) 0.056(8) 0.005(6) -0.010(6) 0.003(6)
C45 0.045(7) 0.060(8) 0.048(7) 0.009(6) 0.005(6) 0.013(6)
C46 0.046(7) 0.051(7) 0.048(7) -0.008(6) 0.020(6) 0.008(6)
C47 0.029(5) 0.035(6) 0.033(5) 0.002(5) 0.006(4) 0.001(5)
C48 0.035(6) 0.047(7) 0.036(6) -0.010(5) 0.013(5) 0.002(5)
C49 0.030(5) 0.025(5) 0.040(6) -0.001(4) 0.005(4) -0.003(4)
C50 0.053(7) 0.062(8) 0.040(6) -0.015(6) -0.004(6) -0.011(7)
C51 0.048(7) 0.039(6) 0.047(7) -0.012(5) 0.013(6) -0.006(5)
C52 0.040(6) 0.032(6) 0.042(6) -0.008(5) 0.012(5) 0.002(5)
C53 0.047(7) 0.035(6) 0.067(8) -0.011(6) 0.017(6) -0.015(5)
C54 0.067(9) 0.030(6) 0.065(8) -0.001(6) 0.013(7) -0.001(6)
C55 0.051(7) 0.038(6) 0.051(7) -0.003(5) 0.009(6) 0.013(5)
C56 0.031(5) 0.028(5) 0.044(6) -0.003(5) 0.008(5) -0.007(4)
C57 0.053(7) 0.039(6) 0.039(6) -0.001(5) -0.002(6) 0.008(6)
C58 0.036(6) 0.036(6) 0.043(6) -0.003(5) 0.015(5) 0.005(5)
C59 0.078(12) 0.115(15) 0.059(10) -0.011(10) -0.005(9) -0.010(11)
C60 0.045(7) 0.078(10) 0.052(7) 0.001(7) -0.001(6) -0.010(7)
C61 0.053(8) 0.058(8) 0.073(9) 0.000(7) 0.017(7) -0.003(7)
C62 0.068(10) 0.080(11) 0.075(10) 0.002(9) 0.002(8) 0.024(9)

loop_
_atom_type_symbol
_atom_type_description
_atom_type_scat_dispersion_real
_atom_type_scat_dispersion_imag
_atom_type_scat_source
C C 0.0033 0.0016
;
International Tables for Crystallography
(Vol. C, Tables 4.2.6.8 and 6.1.1.4)
;
H H 0.0000 0.0000
;
International Tables for Crystallography
(Vol. C, Table 6.1.1.4)
;
O O 0.0106 0.0060
;
International Tables for Crystallography
(Vol. C, Tables 4.2.6.8 and 6.1.1.4)
;
N N 0.0061 0.0033
;
International Tables for Crystallography
(Vol. C, Tables 4.2.6.8 and 6.1.1.4)
;
Zn Zn 0.2839 1.4301
;
International Tables for Crystallography
(Vol. C, Tables 4.2.6.8 and 6.1.1.4)
;
Tb Tb -0.1723 4.1537
;
International Tables for Crystallography
(Vol. C, Tables 4.2.6.8 and 6.1.1.4)
;
Cl Cl 0.1484 0.1585
;
International Tables for Crystallography
(Vol. C, Tables 4.2.6.8 and 6.1.1.4)
;

loop_
_geom_angle_atom_site_label_1
_geom_angle_atom_site_label_2
_geom_angle_atom_site_label_3
_geom_angle
_geom_angle_site_symmetry_1
_geom_angle_site_symmetry_3
_geom_angle_publ_flag
O8 Tb1 O4 111.7(2) . . ?
O8 Tb1 O2 117.9(2) . . ?
O4 Tb1 O2 65.4(3) . . ?
O8 Tb1 O10 65.6(2) . . ?
O4 Tb1 O10 176.1(4) . . ?
O2 Tb1 O10 113.0(3) . . ?
O8 Tb1 O12 66.4(2) . . ?
O4 Tb1 O12 115.2(3) . . ?
O2 Tb1 O12 175.4(3) . . ?
O10 Tb1 O12 66.7(3) . . ?
O8 Tb1 O6 174.5(3) . . ?
O4 Tb1 O6 66.7(2) . . ?
O2 Tb1 O6 66.6(2) . . ?
O10 Tb1 O6 116.3(2) . . ?
O12 Tb1 O6 109.2(2) . . ?
O8 Tb1 O7 58.3(2) . . ?
O4 Tb1 O7 65.4(3) . . ?
O2 Tb1 O7 67.4(2) . . ?
O10 Tb1 O7 110.7(3) . . ?
O12 Tb1 O7 117.1(2) . . ?
O6 Tb1 O7 123.5(2) . . ?
O8 Tb1 O1 69.2(2) . . ?
O4 Tb1 O1 112.2(3) . . ?
O2 Tb1 O1 58.6(2) . . ?
O10 Tb1 O1 64.5(3) . . ?
O12 Tb1 O1 123.7(2) . . ?
O6 Tb1 O1 116.3(2) . . ?
O7 Tb1 O1 60.1(2) . . ?
O8 Tb1 O9 117.0(2) . . ?
O4 Tb1 O9 122.5(2) . . ?
O2 Tb1 O9 65.8(2) . . ?
O10 Tb1 O9 58.3(2) . . ?
O12 Tb1 O9 111.1(2) . . ?
O6 Tb1 O9 67.3(2) . . ?
O7 Tb1 O9 118.7(2) . . ?
O1 Tb1 O9 62.6(2) . . ?
O8 Tb1 O3 64.2(2) . . ?
O4 Tb1 O3 58.5(2) . . ?
O2 Tb1 O3 116.8(2) . . ?
O10 Tb1 O3 120.9(2) . . ?
O12 Tb1 O3 66.1(2) . . ?
O6 Tb1 O3 111.3(2) . . ?
O7 Tb1 O3 64.7(2) . . ?
O1 Tb1 O3 120.5(2) . . ?
O9 Tb1 O3 176.5(3) . . ?
O8 Tb1 Zn2 39.06(16) . . ?
O4 Tb1 Zn2 140.47(16) . . ?
O2 Tb1 Zn2 143.02(17) . . ?
O10 Tb1 Zn2 38.96(16) . . ?
O12 Tb1 Zn2 39.30(17) . . ?
O6 Tb1 Zn2 139.13(17) . . ?
O7 Tb1 Zn2 97.28(15) . . ?
O1 Tb1 Zn2 84.48(14) . . ?
O9 Tb1 Zn2 97.07(14) . . ?
O3 Tb1 Zn2 82.00(14) . . ?
O8 Tb1 Zn1 142.40(16) . . ?
O4 Tb1 Zn1 39.01(16) . . ?
O2 Tb1 Zn1 39.19(17) . . ?
O10 Tb1 Zn1 141.80(16) . . ?
O12 Tb1 Zn1 138.42(17) . . ?
O6 Tb1 Zn1 39.16(17) . . ?
O7 Tb1 Zn1 84.37(15) . . ?
O1 Tb1 Zn1 97.76(14) . . ?
O9 Tb1 Zn1 83.52(14) . . ?
O3 Tb1 Zn1 97.29(14) . . ?
Zn2 Tb1 Zn1 177.69(4) . . ?
N2 Zn1 O4 84.8(3) . . ?
N2 Zn1 O6 149.2(4) . . ?
O4 Zn1 O6 76.8(3) . . ?
N2 Zn1 O2 122.0(3) . . ?
O4 Zn1 O2 74.7(3) . . ?
O6 Zn1 O2 76.7(3) . . ?
N2 Zn1 N1 87.7(4) . . ?
O4 Zn1 N1 150.7(4) . . ?
O6 Zn1 N1 119.9(3) . . ?
O2 Zn1 N1 85.5(3) . . ?
N2 Zn1 N3 84.3(4) . . ?
O4 Zn1 N3 122.6(3) . . ?
O6 Zn1 N3 85.2(3) . . ?
O2 Zn1 N3 151.5(3) . . ?
N1 Zn1 N3 84.6(4) . . ?
N2 Zn1 Tb1 128.1(3) . . ?
O4 Zn1 Tb1 44.93(16) . . ?
O6 Zn1 Tb1 45.84(18) . . ?
O2 Zn1 Tb1 45.25(19) . . ?
N1 Zn1 Tb1 128.1(2) . . ?
N3 Zn1 Tb1 128.8(3) . . ?
N5 Zn2 O10 85.3(3) . . ?
N5 Zn2 O8 120.2(4) . . ?
O10 Zn2 O8 75.1(3) . . ?
N5 Zn2 N6 85.4(4) . . ?
O10 Zn2 N6 120.7(4) . . ?
O8 Zn2 N6 152.3(3) . . ?
N5 Zn2 O12 151.9(3) . . ?
O10 Zn2 O12 76.7(3) . . ?
O8 Zn2 O12 76.0(3) . . ?
N6 Zn2 O12 85.5(3) . . ?
N5 Zn2 N4 87.0(4) . . ?
O10 Zn2 N4 151.0(4) . . ?
O8 Zn2 N4 84.8(3) . . ?
N6 Zn2 N4 86.4(4) . . ?
O12 Zn2 N4 118.8(3) . . ?
N5 Zn2 Tb1 128.2(3) . . ?
O10 Zn2 Tb1 45.30(16) . . ?
O8 Zn2 Tb1 44.92(19) . . ?
N6 Zn2 Tb1 128.4(3) . . ?
O12 Zn2 Tb1 45.61(18) . . ?
N4 Zn2 Tb1 127.0(2) . . ?
C9 O1 C10 116.8(9) . . ?
C9 O1 Tb1 113.6(6) . . ?
C10 O1 Tb1 128.3(7) . . ?
C11 O2 Zn1 130.8(6) . . ?
C11 O2 Tb1 131.7(6) . . ?
Zn1 O2 Tb1 95.6(3) . . ?
C18 O3 C19 116.7(8) . . ?
C18 O3 Tb1 115.1(6) . . ?
C19 O3 Tb1 127.4(6) . . ?
C20 O4 Zn1 130.0(6) . . ?
C20 O4 Tb1 133.3(6) . . ?
Zn1 O4 Tb1 96.1(2) . . ?
C27 O5 C28 117.3(10) . . ?
C29 O6 Zn1 130.2(7) . . ?
C29 O6 Tb1 134.7(7) . . ?
Zn1 O6 Tb1 95.0(3) . . ?
C38 O7 C39 115.5(9) . . ?
C38 O7 Tb1 116.1(6) . . ?
C39 O7 Tb1 127.7(7) . . ?
C40 O8 Zn2 130.5(6) . . ?
C40 O8 Tb1 133.2(6) . . ?
Zn2 O8 Tb1 96.0(3) . . ?
C47 O9 C48 119.2(8) . . ?
C47 O9 Tb1 113.2(6) . . ?
C48 O9 Tb1 127.6(6) . . ?
C49 O10 Zn2 130.4(6) . . ?
C49 O10 Tb1 133.8(6) . . ?
Zn2 O10 Tb1 95.7(2) . . ?
C56 O11 C57 117.3(9) . . ?
C58 O12 Zn2 130.5(7) . . ?
C58 O12 Tb1 133.3(7) . . ?
Zn2 O12 Tb1 95.1(3) . . ?
C4 N1 C3 116.7(10) . . ?
C4 N1 Zn1 127.6(8) . . ?
C3 N1 Zn1 115.3(7) . . ?
C13 N2 C12 117.6(10) . . ?
C13 N2 Zn1 125.3(8) . . ?
C12 N2 Zn1 114.6(8) . . ?
C22 N3 C21 116.7(10) . . ?
C22 N3 Zn1 124.9(8) . . ?
C21 N3 Zn1 116.7(8) . . ?
C33 N4 C32 116.3(9) . . ?
C33 N4 Zn2 127.6(7) . . ?
C32 N4 Zn2 114.9(7) . . ?
C42 N5 C41 115.9(9) . . ?
C42 N5 Zn2 126.5(7) . . ?
C41 N5 Zn2 115.8(8) . . ?
C51 N6 C50 115.6(10) . . ?
C51 N6 Zn2 127.8(8) . . ?
C50 N6 Zn2 116.1(8) . . ?
O15 N7 O14 120.2(19) . . ?
O15 N7 O13 130(2) . . ?
O14 N7 O13 101.9(18) . . ?
C2 C1 H1A 109.5 . . ?
C2 C1 H1B 109.5 . . ?
H1A C1 H1B 109.5 . . ?
C2 C1 H1C 109.5 . . ?
H1A C1 H1C 109.5 . . ?
H1B C1 H1C 109.5 . . ?
C21 C2 C3 110.4(12) . . ?
C21 C2 C12 112.3(11) . . ?
C3 C2 C12 109.5(11) . . ?
C21 C2 C1 109.4(11) . . ?
C3 C2 C1 107.6(11) . . ?
C12 C2 C1 107.6(11) . . ?
N1 C3 C2 113.3(10) . . ?
N1 C3 H3A 108.9 . . ?
C2 C3 H3A 108.9 . . ?
N1 C3 H3B 108.9 . . ?
C2 C3 H3B 108.9 . . ?
H3A C3 H3B 107.7 . . ?
N1 C4 C5 127.6(10) . . ?
N1 C4 H4 116.2 . . ?
C5 C4 H4 116.2 . . ?
C11 C5 C6 118.4(10) . . ?
C11 C5 C4 125.1(10) . . ?
C6 C5 C4 116.5(10) . . ?
C7 C6 C5 122.0(11) . . ?
C7 C6 H6 119.0 . . ?
C5 C6 H6 119.0 . . ?
C6 C7 C8 119.4(11) . . ?
C6 C7 H7 120.3 . . ?
C8 C7 H7 120.3 . . ?
C9 C8 C7 119.4(11) . . ?
C9 C8 H8 120.3 . . ?
C7 C8 H8 120.3 . . ?
C8 C9 O1 123.8(10) . . ?
C8 C9 C11 122.7(11) . . ?
O1 C9 C11 113.6(9) . . ?
O1 C10 H10A 109.5 . . ?
O1 C10 H10B 109.5 . . ?
H10A C10 H10B 109.5 . . ?
O1 C10 H10C 109.5 . . ?
H10A C10 H10C 109.5 . . ?
H10B C10 H10C 109.5 . . ?
O2 C11 C9 119.1(10) . . ?
O2 C11 C5 122.8(10) . . ?
C9 C11 C5 118.1(10) . . ?
N2 C12 C2 112.6(11) . . ?
N2 C12 H12A 109.1 . . ?
C2 C12 H12A 109.1 . . ?
N2 C12 H12B 109.1 . . ?
C2 C12 H12B 109.1 . . ?
H12A C12 H12B 107.8 . . ?
N2 C13 C14 127.7(10) . . ?
N2 C13 H13 116.1 . . ?
C14 C13 H13 116.1 . . ?
C15 C14 C20 119.6(11) . . ?
C15 C14 C13 117.3(9) . . ?
C20 C14 C13 123.2(9) . . ?
C16 C15 C14 121.5(11) . . ?
C16 C15 H15 119.2 . . ?
C14 C15 H15 119.2 . . ?
C15 C16 C17 121.1(11) . . ?
C15 C16 H16 119.4 . . ?
C17 C16 H16 119.4 . . ?
C18 C17 C16 118.5(12) . . ?
C18 C17 H17 120.7 . . ?
C16 C17 H17 120.7 . . ?
C17 C18 O3 125.3(10) . . ?
C17 C18 C20 123.3(10) . . ?
O3 C18 C20 111.3(8) . . ?
O3 C19 H19A 109.5 . . ?
O3 C19 H19B 109.5 . . ?
H19A C19 H19B 109.5 . . ?
O3 C19 H19C 109.5 . . ?
H19A C19 H19C 109.5 . . ?
H19B C19 H19C 109.5 . . ?
O4 C20 C18 121.5(9) . . ?
O4 C20 C14 122.8(9) . . ?
C18 C20 C14 115.7(8) . . ?
N3 C21 C2 112.7(11) . . ?
N3 C21 H21A 109.0 . . ?
C2 C21 H21A 109.0 . . ?
N3 C21 H21B 109.0 . . ?
C2 C21 H21B 109.0 . . ?
H21A C21 H21B 107.8 . . ?
N3 C22 C23 128.7(11) . . ?
N3 C22 H22 115.7 . . ?
C23 C22 H22 115.7 . . ?
C24 C23 C29 119.8(12) . . ?
C24 C23 C22 116.4(11) . . ?
C29 C23 C22 123.8(11) . . ?
C25 C24 C23 120.6(12) . . ?
C25 C24 H24 119.7 . . ?
C23 C24 H24 119.7 . . ?
C24 C25 C26 121.6(12) . . ?
C24 C25 H25 119.2 . . ?
C26 C25 H25 119.2 . . ?
C27 C26 C25 118.8(12) . . ?
C27 C26 H26 120.6 . . ?
C25 C26 H26 120.6 . . ?
O5 C27 C26 124.2(12) . . ?
O5 C27 C29 114.4(10) . . ?
C26 C27 C29 121.4(11) . . ?
O5 C28 H28A 109.5 . . ?
O5 C28 H28B 109.5 . . ?
H28A C28 H28B 109.5 . . ?
O5 C28 H28C 109.5 . . ?
H28A C28 H28C 109.5 . . ?
H28B C28 H28C 109.5 . . ?
O6 C29 C23 124.2(10) . . ?
O6 C29 C27 118.1(9) . . ?
C23 C29 C27 117.7(10) . . ?
C31 C30 H30A 109.5 . . ?
C31 C30 H30B 109.5 . . ?
H30A C30 H30B 109.5 . . ?
C31 C30 H30C 109.5 . . ?
H30A C30 H30C 109.5 . . ?
H30B C30 H30C 109.5 . . ?
C41 C31 C32 111.3(10) . . ?
C41 C31 C30 107.3(11) . . ?
C32 C31 C30 107.6(10) . . ?
C41 C31 C50 109.8(10) . . ?
C32 C31 C50 111.1(11) . . ?
C30 C31 C50 109.7(11) . . ?
N4 C32 C31 112.6(10) . . ?
N4 C32 H32A 109.1 . . ?
C31 C32 H32A 109.1 . . ?
N4 C32 H32B 109.1 . . ?
C31 C32 H32B 109.1 . . ?
H32A C32 H32B 107.8 . . ?
N4 C33 C34 127.4(9) . . ?
N4 C33 H33 116.3 . . ?
C34 C33 H33 116.3 . . ?
C40 C34 C35 119.7(10) . . ?
C40 C34 C33 123.9(9) . . ?
C35 C34 C33 116.3(10) . . ?
C36 C35 C34 121.0(11) . . ?
C36 C35 H35 119.5 . . ?
C34 C35 H35 119.5 . . ?
C35 C36 C37 120.2(11) . . ?
C35 C36 H36 119.9 . . ?
C37 C36 H36 119.9 . . ?
C38 C37 C36 120.4(11) . . ?
C38 C37 H37 119.8 . . ?
C36 C37 H37 119.8 . . ?
C37 C38 O7 126.7(10) . . ?
C37 C38 C40 121.6(10) . . ?
O7 C38 C40 111.7(9) . . ?
O7 C39 H39A 109.5 . . ?
O7 C39 H39B 109.5 . . ?
H39A C39 H39B 109.5 . . ?
O7 C39 H39C 109.5 . . ?
H39A C39 H39C 109.5 . . ?
H39B C39 H39C 109.5 . . ?
O8 C40 C34 123.8(10) . . ?
O8 C40 C38 119.3(9) . . ?
C34 C40 C38 116.9(9) . . ?
N5 C41 C31 112.1(11) . . ?
N5 C41 H41A 109.2 . . ?
C31 C41 H41A 109.2 . . ?
N5 C41 H41B 109.2 . . ?
C31 C41 H41B 109.2 . . ?
H41A C41 H41B 107.9 . . ?
N5 C42 C43 127.0(10) . . ?
N5 C42 H42 116.5 . . ?
C43 C42 H42 116.5 . . ?
C44 C43 C49 119.4(11) . . ?
C44 C43 C42 116.4(11) . . ?
C49 C43 C42 124.2(10) . . ?
C45 C44 C43 121.1(11) . . ?
C45 C44 H44 119.5 . . ?
C43 C44 H44 119.5 . . ?
C44 C45 C46 119.5(12) . . ?
C44 C45 H45 120.2 . . ?
C46 C45 H45 120.2 . . ?
C47 C46 C45 119.7(11) . . ?
C47 C46 H46 120.1 . . ?
C45 C46 H46 120.1 . . ?
C46 C47 O9 122.9(10) . . ?
C46 C47 C49 121.9(10) . . ?
O9 C47 C49 115.1(9) . . ?
O9 C48 H48A 109.5 . . ?
O9 C48 H48B 109.5 . . ?
H48A C48 H48B 109.5 . . ?
O9 C48 H48C 109.5 . . ?
H48A C48 H48C 109.5 . . ?
H48B C48 H48C 109.5 . . ?
O10 C49 C47 119.1(9) . . ?
O10 C49 C43 122.8(10) . . ?
C47 C49 C43 118.0(10) . . ?
N6 C50 C31 112.2(10) . . ?
N6 C50 H50A 109.2 . . ?
C31 C50 H50A 109.2 . . ?
N6 C50 H50B 109.2 . . ?
C31 C50 H50B 109.2 . . ?
H50A C50 H50B 107.9 . . ?
N6 C51 C52 127.2(11) . . ?
N6 C51 H51 116.4 . . ?
C52 C51 H51 116.4 . . ?
C53 C52 C58 119.5(11) . . ?
C53 C52 C51 116.1(10) . . ?
C58 C52 C51 124.4(10) . . ?
C54 C53 C52 121.9(11) . . ?
C54 C53 H53 119.0 . . ?
C52 C53 H53 119.0 . . ?
C53 C54 C55 119.8(12) . . ?
C53 C54 H54 120.1 . . ?
C55 C54 H54 120.1 . . ?
C56 C55 C54 118.2(12) . . ?
C56 C55 H55 120.9 . . ?
C54 C55 H55 120.9 . . ?
C55 C56 O11 122.4(10) . . ?
C55 C56 C58 123.5(11) . . ?
O11 C56 C58 114.2(9) . . ?
O11 C57 H57A 109.5 . . ?
O11 C57 H57B 109.5 . . ?
H57A C57 H57B 109.5 . . ?
O11 C57 H57C 109.5 . . ?
H57A C57 H57C 109.5 . . ?
H57B C57 H57C 109.5 . . ?
O12 C58 C56 119.1(10) . . ?
O12 C58 C52 123.8(10) . . ?
C56 C58 C52 117.0(10) . . ?
Cl2 C59 Cl3 108.4(14) . . ?
Cl2 C59 Cl4 111.9(11) . . ?
Cl3 C59 Cl4 112.8(11) . . ?
Cl2 C59 H59 107.8 . . ?
Cl3 C59 H59 107.8 . . ?
Cl4 C59 H59 107.8 . . ?
Cl6 C60 Cl7 110.7(7) . . ?
Cl6 C60 Cl5 111.9(9) . . ?
Cl7 C60 Cl5 108.6(8) . . ?
Cl6 C60 H60 108.5 . . ?
Cl7 C60 H60 108.5 . . ?
Cl5 C60 H60 108.5 . . ?
Cl10 C61 Cl8 111.5(9) . . ?
Cl10 C61 Cl9 112.6(9) . . ?
Cl8 C61 Cl9 107.4(8) . . ?
Cl10 C61 H61 108.4 . . ?
Cl8 C61 H61 108.4 . . ?
Cl9 C61 H61 108.4 . . ?
Cl11 C62 Cl12 110.2(9) . . ?
Cl11 C62 Cl13 109.9(10) . . ?
Cl12 C62 Cl13 108.8(10) . . ?
Cl11 C62 H62 109.3 . . ?
Cl12 C62 H62 109.3 . . ?
Cl13 C62 H62 109.3 . . ?

loop_
_geom_bond_atom_site_label_1
_geom_bond_atom_site_label_2
_geom_bond_distance
_geom_bond_site_symmetry_2
_geom_bond_publ_flag
Tb1 O8 2.365(7) . ?
Tb1 O4 2.369(6) . ?
Tb1 O2 2.380(7) . ?
Tb1 O10 2.379(6) . ?
Tb1 O12 2.389(7) . ?
Tb1 O6 2.402(7) . ?
Tb1 O7 2.867(8) . ?
Tb1 O1 2.876(7) . ?
Tb1 O9 2.894(6) . ?
Tb1 O3 2.903(7) . ?
Tb1 Zn2 3.3305(12) . ?
Tb1 Zn1 3.3353(13) . ?
Zn1 N2 2.108(9) . ?
Zn1 O4 2.111(7) . ?
Zn1 O6 2.114(7) . ?
Zn1 O2 2.118(7) . ?
Zn1 N1 2.127(10) . ?
Zn1 N3 2.149(9) . ?
Zn2 N5 2.098(9) . ?
Zn2 O10 2.105(7) . ?
Zn2 O8 2.110(7) . ?
Zn2 N6 2.119(10) . ?
Zn2 O12 2.118(7) . ?
Zn2 N4 2.127(9) . ?
Cl2 C59 1.66(2) . ?
Cl3 C59 1.69(2) . ?
Cl4 C59 1.707(17) . ?
Cl5 C60 1.756(15) . ?
Cl6 C60 1.716(13) . ?
Cl7 C60 1.745(15) . ?
Cl8 C61 1.736(15) . ?
Cl9 C61 1.758(16) . ?
Cl10 C61 1.715(15) . ?
Cl11 C62 1.736(17) . ?
Cl12 C62 1.738(19) . ?
Cl13 C62 1.752(16) . ?
O1 C9 1.391(13) . ?
O1 C10 1.433(13) . ?
O2 C11 1.323(12) . ?
O3 C18 1.383(12) . ?
O3 C19 1.428(13) . ?
O4 C20 1.301(11) . ?
O5 C27 1.362(13) . ?
O5 C28 1.418(13) . ?
O6 C29 1.312(12) . ?
O7 C38 1.380(13) . ?
O7 C39 1.441(13) . ?
O8 C40 1.320(12) . ?
O9 C47 1.374(12) . ?
O9 C48 1.404(12) . ?
O10 C49 1.296(12) . ?
O11 C56 1.379(13) . ?
O11 C57 1.416(13) . ?
O12 C58 1.318(13) . ?
O13 N7 1.29(2) . ?
O14 N7 1.22(2) . ?
O15 N7 1.146(19) . ?
N1 C4 1.256(15) . ?
N1 C3 1.490(14) . ?
N2 C13 1.284(15) . ?
N2 C12 1.471(14) . ?
N3 C22 1.299(16) . ?
N3 C21 1.452(15) . ?
N4 C33 1.282(14) . ?
N4 C32 1.480(13) . ?
N5 C42 1.278(14) . ?
N5 C41 1.483(13) . ?
N6 C51 1.284(16) . ?
N6 C50 1.463(14) . ?
C1 C2 1.545(16) . ?
C1 H1A 0.9800 . ?
C1 H1B 0.9800 . ?
C1 H1C 0.9800 . ?
C2 C21 1.50(2) . ?
C2 C3 1.535(18) . ?
C2 C12 1.537(19) . ?
C3 H3A 0.9900 . ?
C3 H3B 0.9900 . ?
C4 C5 1.452(16) . ?
C4 H4 0.9500 . ?
C5 C11 1.403(16) . ?
C5 C6 1.423(16) . ?
C6 C7 1.353(17) . ?
C6 H6 0.9500 . ?
C7 C8 1.415(17) . ?
C7 H7 0.9500 . ?
C8 C9 1.357(16) . ?
C8 H8 0.9500 . ?
C9 C11 1.406(15) . ?
C10 H10A 0.9800 . ?
C10 H10B 0.9800 . ?
C10 H10C 0.9800 . ?
C12 H12A 0.9900 . ?
C12 H12B 0.9900 . ?
C13 C14 1.448(17) . ?
C13 H13 0.9500 . ?
C14 C15 1.391(15) . ?
C14 C20 1.431(13) . ?
C15 C16 1.338(18) . ?
C15 H15 0.9500 . ?
C16 C17 1.407(18) . ?
C16 H16 0.9500 . ?
C17 C18 1.342(15) . ?
C17 H17 0.9500 . ?
C18 C20 1.428(15) . ?
C19 H19A 0.9800 . ?
C19 H19B 0.9800 . ?
C19 H19C 0.9800 . ?
C21 H21A 0.9900 . ?
C21 H21B 0.9900 . ?
C22 C23 1.428(17) . ?
C22 H22 0.9500 . ?
C23 C24 1.407(17) . ?
C23 C29 1.411(15) . ?
C24 C25 1.36(2) . ?
C24 H24 0.9500 . ?
C25 C26 1.401(19) . ?
C25 H25 0.9500 . ?
C26 C27 1.378(16) . ?
C26 H26 0.9500 . ?
C27 C29 1.435(17) . ?
C28 H28A 0.9800 . ?
C28 H28B 0.9800 . ?
C28 H28C 0.9800 . ?
C30 C31 1.539(16) . ?
C30 H30A 0.9800 . ?
C30 H30B 0.9800 . ?
C30 H30C 0.9800 . ?
C31 C41 1.540(19) . ?
C31 C32 1.538(18) . ?
C31 C50 1.541(18) . ?
C32 H32A 0.9900 . ?
C32 H32B 0.9900 . ?
C33 C34 1.435(15) . ?
C33 H33 0.9500 . ?
C34 C40 1.416(15) . ?
C34 C35 1.411(15) . ?
C35 C36 1.358(17) . ?
C35 H35 0.9500 . ?
C36 C37 1.390(16) . ?
C36 H36 0.9500 . ?
C37 C38 1.360(15) . ?
C37 H37 0.9500 . ?
C38 C40 1.427(15) . ?
C39 H39A 0.9800 . ?
C39 H39B 0.9800 . ?
C39 H39C 0.9800 . ?
C41 H41A 0.9900 . ?
C41 H41B 0.9900 . ?
C42 C43 1.451(16) . ?
C42 H42 0.9500 . ?
C43 C44 1.398(16) . ?
C43 C49 1.414(15) . ?
C44 C45 1.373(19) . ?
C44 H44 0.9500 . ?
C45 C46 1.398(18) . ?
C45 H45 0.9500 . ?
C46 C47 1.371(15) . ?
C46 H46 0.9500 . ?
C47 C49 1.393(15) . ?
C48 H48A 0.9800 . ?
C48 H48B 0.9800 . ?
C48 H48C 0.9800 . ?
C50 H50A 0.9900 . ?
C50 H50B 0.9900 . ?
C51 C52 1.445(17) . ?
C51 H51 0.9500 . ?
C52 C53 1.405(16) . ?
C52 C58 1.412(16) . ?
C53 C54 1.368(18) . ?
C53 H53 0.9500 . ?
C54 C55 1.417(17) . ?
C54 H54 0.9500 . ?
C55 C56 1.376(16) . ?
C55 H55 0.9500 . ?
C56 C58 1.411(16) . ?
C57 H57A 0.9800 . ?
C57 H57B 0.9800 . ?
C57 H57C 0.9800 . ?
C59 H59 1.0000 . ?
C60 H60 1.0000 . ?
C61 H61 1.0000 . ?
C62 H62 1.0000 . ?

loop_
_geom_torsion_atom_site_label_1
_geom_torsion_atom_site_label_2
_geom_torsion_atom_site_label_3
_geom_torsion_atom_site_label_4
_geom_torsion
_geom_torsion_site_symmetry_1
_geom_torsion_site_symmetry_2
_geom_torsion_site_symmetry_3
_geom_torsion_site_symmetry_4
_geom_torsion_publ_flag
C4 N1 C3 C2 -141.9(13) . . . . ?
Zn1 N1 C3 C2 31.4(15) . . . . ?
C21 C2 C3 N1 -82.6(14) . . . . ?
C12 C2 C3 N1 41.5(15) . . . . ?
C1 C2 C3 N1 158.2(12) . . . . ?
C3 N1 C4 C5 -176.7(12) . . . . ?
Zn1 N1 C4 C5 11(2) . . . . ?
N1 C4 C5 C11 -6(2) . . . . ?
N1 C4 C5 C6 174.7(13) . . . . ?
C11 C5 C6 C7 3.3(19) . . . . ?
C4 C5 C6 C7 -177.2(13) . . . . ?
C5 C6 C7 C8 -2(2) . . . . ?
C6 C7 C8 C9 0.4(19) . . . . ?
C7 C8 C9 O1 178.8(11) . . . . ?
C7 C8 C9 C11 -0.2(17) . . . . ?
C10 O1 C9 C8 1.7(15) . . . . ?
Tb1 O1 C9 C8 -166.8(9) . . . . ?
C10 O1 C9 C11 -179.2(10) . . . . ?
Tb1 O1 C9 C11 12.3(11) . . . . ?
Zn1 O2 C11 C9 -178.3(7) . . . . ?
Tb1 O2 C11 C9 -18.1(14) . . . . ?
Zn1 O2 C11 C5 -0.9(15) . . . . ?
Tb1 O2 C11 C5 159.2(8) . . . . ?
C8 C9 C11 O2 178.9(10) . . . . ?
O1 C9 C11 O2 -0.1(14) . . . . ?
C8 C9 C11 C5 1.5(16) . . . . ?
O1 C9 C11 C5 -177.6(9) . . . . ?
C6 C5 C11 O2 179.7(10) . . . . ?
C4 C5 C11 O2 0.3(18) . . . . ?
C6 C5 C11 C9 -2.9(16) . . . . ?
C4 C5 C11 C9 177.6(11) . . . . ?
C13 N2 C12 C2 -124.4(12) . . . . ?
Zn1 N2 C12 C2 38.7(13) . . . . ?
C21 C2 C12 N2 37.5(15) . . . . ?
C3 C2 C12 N2 -85.5(14) . . . . ?
C1 C2 C12 N2 157.9(12) . . . . ?
C12 N2 C13 C14 -178.9(13) . . . . ?
Zn1 N2 C13 C14 20(2) . . . . ?
N2 C13 C14 C15 -178.9(13) . . . . ?
N2 C13 C14 C20 2(2) . . . . ?
C20 C14 C15 C16 2(2) . . . . ?
C13 C14 C15 C16 -177.6(14) . . . . ?
C14 C15 C16 C17 2(2) . . . . ?
C15 C16 C17 C18 -2(2) . . . . ?
C16 C17 C18 O3 -179.4(11) . . . . ?
C16 C17 C18 C20 -1.7(19) . . . . ?
C19 O3 C18 C17 2.8(17) . . . . ?
Tb1 O3 C18 C17 173.2(10) . . . . ?
C19 O3 C18 C20 -175.2(10) . . . . ?
Tb1 O3 C18 C20 -4.8(11) . . . . ?
Zn1 O4 C20 C18 167.8(8) . . . . ?
Tb1 O4 C20 C18 -0.6(16) . . . . ?
Zn1 O4 C20 C14 -11.6(16) . . . . ?
Tb1 O4 C20 C14 -179.9(9) . . . . ?
C17 C18 C20 O4 -174.0(11) . . . . ?
O3 C18 C20 O4 4.0(15) . . . . ?
C17 C18 C20 C14 5.4(17) . . . . ?
O3 C18 C20 C14 -176.6(10) . . . . ?
C15 C14 C20 O4 174.1(12) . . . . ?
C13 C14 C20 O4 -6.6(19) . . . . ?
C15 C14 C20 C18 -5.3(17) . . . . ?
C13 C14 C20 C18 174.1(12) . . . . ?
C22 N3 C21 C2 -133.6(12) . . . . ?
Zn1 N3 C21 C2 32.3(13) . . . . ?
C3 C2 C21 N3 43.0(14) . . . . ?
C12 C2 C21 N3 -79.4(14) . . . . ?
C1 C2 C21 N3 161.2(11) . . . . ?
C21 N3 C22 C23 -179.3(12) . . . . ?
Zn1 N3 C22 C23 16.1(18) . . . . ?
N3 C22 C23 C24 177.7(12) . . . . ?
N3 C22 C23 C29 -1(2) . . . . ?
C29 C23 C24 C25 0.3(19) . . . . ?
C22 C23 C24 C25 -178.9(12) . . . . ?
C23 C24 C25 C26 3(2) . . . . ?
C24 C25 C26 C27 -2(2) . . . . ?
C28 O5 C27 C26 3.1(17) . . . . ?
C28 O5 C27 C29 -176.1(10) . . . . ?
C25 C26 C27 O5 178.6(12) . . . . ?
C25 C26 C27 C29 -2.2(19) . . . . ?
Zn1 O6 C29 C23 -6.6(15) . . . . ?
Tb1 O6 C29 C23 170.1(7) . . . . ?
Zn1 O6 C29 C27 174.0(7) . . . . ?
Tb1 O6 C29 C27 -9.3(15) . . . . ?
C24 C23 C29 O6 176.7(11) . . . . ?
C22 C23 C29 O6 -4.1(17) . . . . ?
C24 C23 C29 C27 -3.9(16) . . . . ?
C22 C23 C29 C27 175.3(11) . . . . ?
O5 C27 C29 O6 3.6(15) . . . . ?
C26 C27 C29 O6 -175.6(11) . . . . ?
O5 C27 C29 C23 -175.8(9) . . . . ?
C26 C27 C29 C23 4.9(17) . . . . ?
C33 N4 C32 C31 -134.9(11) . . . . ?
Zn2 N4 C32 C31 34.1(13) . . . . ?
C41 C31 C32 N4 40.1(14) . . . . ?
C30 C31 C32 N4 157.4(11) . . . . ?
C50 C31 C32 N4 -82.6(13) . . . . ?
C32 N4 C33 C34 179.3(11) . . . . ?
Zn2 N4 C33 C34 12.0(17) . . . . ?
N4 C33 C34 C40 -0.8(18) . . . . ?
N4 C33 C34 C35 -179.8(11) . . . . ?
C40 C34 C35 C36 1.6(17) . . . . ?
C33 C34 C35 C36 -179.3(11) . . . . ?
C34 C35 C36 C37 1.6(18) . . . . ?
C35 C36 C37 C38 -2.2(18) . . . . ?
C36 C37 C38 O7 176.9(10) . . . . ?
C36 C37 C38 C40 -0.4(17) . . . . ?
C39 O7 C38 C37 -2.2(16) . . . . ?
Tb1 O7 C38 C37 -173.6(9) . . . . ?
C39 O7 C38 C40 175.2(9) . . . . ?
Tb1 O7 C38 C40 3.9(10) . . . . ?
Zn2 O8 C40 C34 -8.0(14) . . . . ?
Tb1 O8 C40 C34 163.8(7) . . . . ?
Zn2 O8 C40 C38 173.4(7) . . . . ?
Tb1 O8 C40 C38 -14.8(14) . . . . ?
C35 C34 C40 O8 177.4(10) . . . . ?
C33 C34 C40 O8 -1.6(16) . . . . ?
C35 C34 C40 C38 -4.0(15) . . . . ?
C33 C34 C40 C38 177.0(10) . . . . ?
C37 C38 C40 O8 -177.9(9) . . . . ?
O7 C38 C40 O8 4.5(13) . . . . ?
C37 C38 C40 C34 3.4(15) . . . . ?
O7 C38 C40 C34 -174.2(9) . . . . ?
C42 N5 C41 C31 -131.4(12) . . . . ?
Zn2 N5 C41 C31 34.5(13) . . . . ?
C32 C31 C41 N5 -82.2(13) . . . . ?
C30 C31 C41 N5 160.4(11) . . . . ?
C50 C31 C41 N5 41.2(14) . . . . ?
C41 N5 C42 C43 179.7(12) . . . . ?
Zn2 N5 C42 C43 15.6(19) . . . . ?
N5 C42 C43 C44 179.3(13) . . . . ?
N5 C42 C43 C49 0(2) . . . . ?
C49 C43 C44 C45 -0.3(19) . . . . ?
C42 C43 C44 C45 -179.4(12) . . . . ?
C43 C44 C45 C46 4(2) . . . . ?
C44 C45 C46 C47 -2(2) . . . . ?
C45 C46 C47 O9 -179.5(11) . . . . ?
C45 C46 C47 C49 -2.7(19) . . . . ?
C48 O9 C47 C46 -1.1(16) . . . . ?
Tb1 O9 C47 C46 -179.6(9) . . . . ?
C48 O9 C47 C49 -178.1(10) . . . . ?
Tb1 O9 C47 C49 3.4(11) . . . . ?
Zn2 O10 C49 C47 171.7(8) . . . . ?
Tb1 O10 C49 C47 -6.7(16) . . . . ?
Zn2 O10 C49 C43 -10.9(16) . . . . ?
Tb1 O10 C49 C43 170.6(8) . . . . ?
C46 C47 C49 O10 -176.3(11) . . . . ?
O9 C47 C49 O10 0.7(15) . . . . ?
C46 C47 C49 C43 6.2(16) . . . . ?
O9 C47 C49 C43 -176.8(9) . . . . ?
C44 C43 C49 O10 177.9(11) . . . . ?
C42 C43 C49 O10 -3.1(17) . . . . ?
C44 C43 C49 C47 -4.7(16) . . . . ?
C42 C43 C49 C47 174.3(11) . . . . ?
C51 N6 C50 C31 -138.5(12) . . . . ?
Zn2 N6 C50 C31 34.1(13) . . . . ?
C41 C31 C50 N6 -82.6(13) . . . . ?
C32 C31 C50 N6 40.9(14) . . . . ?
C30 C31 C50 N6 159.6(11) . . . . ?
C50 N6 C51 C52 -178.2(12) . . . . ?
Zn2 N6 C51 C52 10.3(19) . . . . ?
N6 C51 C52 C53 175.7(12) . . . . ?
N6 C51 C52 C58 -4(2) . . . . ?
C58 C52 C53 C54 1.9(18) . . . . ?
C51 C52 C53 C54 -177.8(12) . . . . ?
C52 C53 C54 C55 -1(2) . . . . ?
C53 C54 C55 C56 0.4(19) . . . . ?
C54 C55 C56 O11 179.5(11) . . . . ?
C54 C55 C56 C58 -1.6(18) . . . . ?
C57 O11 C56 C55 2.9(16) . . . . ?
C57 O11 C56 C58 -176.1(10) . . . . ?
Zn2 O12 C58 C56 179.6(7) . . . . ?
Tb1 O12 C58 C56 -15.9(15) . . . . ?
Zn2 O12 C58 C52 -4.4(16) . . . . ?
Tb1 O12 C58 C52 160.0(8) . . . . ?
C55 C56 C58 O12 179.1(10) . . . . ?
O11 C56 C58 O12 -2.0(15) . . . . ?
C55 C56 C58 C52 2.8(17) . . . . ?
O11 C56 C58 C52 -178.2(9) . . . . ?
C53 C52 C58 O12 -178.9(11) . . . . ?
C51 C52 C58 O12 0.8(18) . . . . ?
C53 C52 C58 C56 -2.9(16) . . . . ?
C51 C52 C58 C56 176.8(11) . . . . ?
